data_4135407
loop_
_publ_author_name
'Tang, Yuan-Yuan'
'Xie, Yongfa'
'Ai, Yong'
'Liao, Wei-Qiang'
'Li, Peng-Fei'
'Nakamura, Takayoshi'
'Xiong, Ren-Gen'

_publ_section_title
;
 Organic Ferroelectric Vortex-Antivortex Domain Structure.
;
_journal_issue 52
_journal_name_full 'Journal of the American Chemical Society'
_journal_page_first 21932
_journal_page_last 21937
_journal_paper_doi 10.1021/jacs.0c11416
_journal_volume 142
_journal_year 2020
_chemical_formula_moiety 'C7 H13 F N, O4 Re'
_chemical_formula_sum 'C7 H13 F N O4 Re'
_chemical_formula_weight 380.39
_space_group_crystal_system monoclinic
_space_group_IT_number 7
_space_group_name_Hall 'P -2yac'
_space_group_name_H-M_alt 'P 1 n 1'
_atom_sites_solution_hydrogens geom
_audit_creation_method SHELXL-2014/7
_cell_angle_alpha 90
_cell_angle_beta 90.030(3)
_cell_angle_gamma 90
_cell_formula_units_Z 2
_cell_length_a 8.7880(3)
_cell_length_b 5.9866(2)
_cell_length_c 9.2245(3)
_cell_measurement_reflns_used 12349
_cell_measurement_temperature 93(2)
_cell_measurement_theta_max 31.6480
_cell_measurement_theta_min 3.1780
_cell_volume 485.30(3)
_computing_cell_refinement 'CrysAlisPro 1.171.39.46 (Rigaku OD, 2018)'
_computing_data_collection 'CrysAlisPro 1.171.39.46 (Rigaku OD, 2018)'
_computing_data_reduction 'CrysAlisPro 1.171.39.46 (Rigaku OD, 2018)'
_computing_molecular_graphics 'DIAMOND (Brandenburg & Putz, 2005)'
_computing_publication_material 'SHELXL-2014/7 (Sheldrick, 2014)'
_computing_structure_refinement 'SHELXL-2014/7 (Sheldrick, 2014)'
_computing_structure_solution 'SHELXL-2014/7 (Sheldrick, 2014)'
_diffrn_ambient_temperature 93(2)
_diffrn_measured_fraction_theta_full 0.992
_diffrn_measured_fraction_theta_max 0.986
_diffrn_measurement_device_type 'XtaLAB Synergy R, DW system, HyPix'
_diffrn_measurement_method 'four-circle diffractometer'
_diffrn_radiation_type MoK\a
_diffrn_radiation_wavelength 0.71073
_diffrn_reflns_av_R_equivalents 0.0288
_diffrn_reflns_av_unetI/netI 0.0416
_diffrn_reflns_Laue_measured_fraction_full 0.992
_diffrn_reflns_Laue_measured_fraction_max 0.986
_diffrn_reflns_limit_h_max 10
_diffrn_reflns_limit_h_min -11
_diffrn_reflns_limit_k_max 7
_diffrn_reflns_limit_k_min -7
_diffrn_reflns_limit_l_max 10
_diffrn_reflns_limit_l_min -11
_diffrn_reflns_number 3155
_diffrn_reflns_point_group_measured_fraction_full 0.992
_diffrn_reflns_point_group_measured_fraction_max 0.986
_diffrn_reflns_theta_full 25.242
_diffrn_reflns_theta_max 26.724
_diffrn_reflns_theta_min 3.201
_diffrn_source 'Rotating-anode X-ray tube'
_exptl_absorpt_coefficient_mu 12.524
_exptl_absorpt_correction_T_max 0.090
_exptl_absorpt_correction_T_min 0.082
_exptl_absorpt_correction_type multi-scan
_exptl_absorpt_process_details 'CrysAlisPro 1.171.39.46 (Rigaku OD, 2018)'
_exptl_crystal_colour colourless
_exptl_crystal_density_diffrn 2.603
_exptl_crystal_description block
_exptl_crystal_F_000 356
_exptl_crystal_size_max 0.210
_exptl_crystal_size_mid 0.210
_exptl_crystal_size_min 0.200
_refine_diff_density_max 1.554
_refine_diff_density_min -1.212
_refine_diff_density_rms 0.187
_refine_ls_abs_structure_details
;
 Refined as an inversion twin.
;
_refine_ls_abs_structure_Flack 0.08(3)
_refine_ls_extinction_method none
_refine_ls_goodness_of_fit_ref 1.000
_refine_ls_hydrogen_treatment constr
_refine_ls_matrix_type full
_refine_ls_number_parameters 128
_refine_ls_number_reflns 2050
_refine_ls_number_restraints 35
_refine_ls_restrained_S_all 0.990
_refine_ls_R_factor_all 0.0266
_refine_ls_R_factor_gt 0.0256
_refine_ls_shift/su_max 0.010
_refine_ls_shift/su_mean 0.001
_refine_ls_structure_factor_coef Fsqd
_refine_ls_weighting_details 'w=1/[\s^2^(Fo^2^)+(0.0304P)^2^+1.7800P] where P=(Fo^2^+2Fc^2^)/3'
_refine_ls_weighting_scheme calc
_refine_ls_wR_factor_gt 0.0611
_refine_ls_wR_factor_ref 0.0618
_reflns_Friedel_coverage 0.993
_reflns_Friedel_fraction_full 0.992
_reflns_Friedel_fraction_max 0.986
_reflns_number_gt 1642
_reflns_number_total 2050
_reflns_threshold_expression 'I > 2\s(I)'
_cod_data_source_file ja0c11416_si_003.cif
_cod_data_source_block Pn
_cod_depositor_comments 'Adding full bibliography for 4135405--4135410.cif.'
_cod_original_sg_symbol_H-M 'P n'
_cod_database_code 4135407
_shelx_shelxl_version_number 2014/7
_shelx_space_group_comment
;
The symmetry employed for this shelxl refinement is uniquely defined
by the following loop, which should always be used as a source of
symmetry information in preference to the above space-group names.
They are only intended as comments.
;
_shelx_estimated_absorpt_t_min 0.178
_shelx_estimated_absorpt_t_max 0.188

loop_
_space_group_symop_operation_xyz
'x, y, z'
'x+1/2, -y, z+1/2'

loop_
_atom_site_label
_atom_site_type_symbol
_atom_site_fract_x
_atom_site_fract_y
_atom_site_fract_z
_atom_site_U_iso_or_equiv
_atom_site_adp_type
_atom_site_occupancy
_atom_site_site_symmetry_order
_atom_site_calc_flag
_atom_site_refinement_flags_posn
_atom_site_refinement_flags_adp
_atom_site_refinement_flags_occupancy
_atom_site_disorder_assembly
_atom_site_disorder_group
Re1 Re 0.9999(2) 0.01894(4) 0.9992(2) 0.01006(7) Uani 1 1 d . . . . .
O1 O 0.8383(8) 0.0296(10) 0.8925(9) 0.0192(17) Uani 1 1 d . . . . .
O2 O 1.0003(8) -0.2256(11) 1.0949(9) 0.0256(18) Uani 1 1 d . . . . .
O3 O 0.9993(9) 0.2427(12) 1.1190(9) 0.031(2) Uani 1 1 d . . . . .
O4 O 1.1619(8) 0.0295(11) 0.8915(9) 0.0217(17) Uani 1 1 d . . . . .
F1 F 0.0000(7) 0.5191(9) 0.7892(7) 0.0208(14) Uani 1 1 d . . . . .
C1 C 0.0052(12) 0.5287(16) 0.6381(13) 0.009(2) Uani 1 1 d . U . . .
N1 N 0.0043(11) 0.5442(15) 0.3646(11) 0.014(2) Uani 1 1 d . U . . .
H1 H 0.0045 0.5473 0.2562 0.017 Uiso 1 1 calc R U . . .
C3 C -0.1417(12) 0.426(2) 0.4159(12) 0.015(2) Uani 1 1 d . U . . .
H3A H -0.2321 0.5119 0.3841 0.018 Uiso 1 1 calc R U . . .
H3B H -0.1475 0.2749 0.3733 0.018 Uiso 1 1 calc R U . . .
C2 C -0.1386(14) 0.411(2) 0.5806(14) 0.023(3) Uani 1 1 d . U . . .
H2A H -0.1382 0.2522 0.6108 0.028 Uiso 1 1 calc R U . . .
H2B H -0.2305 0.4828 0.6214 0.028 Uiso 1 1 calc R U . . .
C5 C 0.1409(12) 0.431(2) 0.4136(12) 0.014(2) Uani 1 1 d . U . . .
H5A H 0.2320 0.5138 0.3805 0.017 Uiso 1 1 calc R U . . .
H5B H 0.1449 0.2786 0.3720 0.017 Uiso 1 1 calc R U . . .
C4 C 0.1401(14) 0.417(2) 0.5808(15) 0.025(3) Uani 1 1 d . U . . .
H4A H 0.1405 0.2589 0.6115 0.029 Uiso 1 1 calc R U . . .
H4B H 0.2328 0.4896 0.6199 0.029 Uiso 1 1 calc R U . . .
C7 C 0.0016(13) 0.7785(17) 0.4189(14) 0.020(3) Uani 1 1 d . . . . .
H7A H -0.0901 0.8560 0.3820 0.024 Uiso 1 1 calc R U . . .
H7B H 0.0924 0.8597 0.3837 0.024 Uiso 1 1 calc R U . . .
C6 C 0.000(2) 0.776(2) 0.5826(14) 0.035(4) Uani 1 1 d . . . . .
H6A H -0.0934 0.8504 0.6185 0.042 Uiso 1 1 calc R U . . .
H6B H 0.0891 0.8595 0.6202 0.042 Uiso 1 1 calc R U . . .

loop_
_atom_site_aniso_label
_atom_site_aniso_U_11
_atom_site_aniso_U_22
_atom_site_aniso_U_33
_atom_site_aniso_U_23
_atom_site_aniso_U_13
_atom_site_aniso_U_12
Re1 0.01065(12) 0.01302(12) 0.00650(13) -0.0025(6) 0.00008(10) 0.0003(7)
O1 0.013(3) 0.027(3) 0.018(4) -0.001(3) -0.005(3) -0.002(3)
O2 0.030(4) 0.018(3) 0.028(5) 0.000(3) 0.000(3) -0.001(3)
O3 0.047(5) 0.020(3) 0.027(5) -0.012(3) 0.003(4) -0.003(3)
O4 0.018(3) 0.025(3) 0.021(4) 0.001(3) 0.009(3) 0.002(3)
F1 0.026(3) 0.032(3) 0.004(3) -0.003(2) 0.002(3) 0.000(2)
C1 0.007(4) 0.013(4) 0.008(4) -0.002(3) -0.002(3) 0.001(3)
N1 0.014(4) 0.023(4) 0.004(4) -0.003(3) -0.003(3) -0.007(3)
C3 0.012(4) 0.029(5) 0.004(4) -0.004(4) 0.001(4) -0.006(4)
C2 0.025(4) 0.024(4) 0.021(5) 0.004(4) 0.000(4) -0.005(4)
C5 0.011(4) 0.026(5) 0.004(4) -0.003(4) -0.003(4) 0.000(4)
C4 0.024(4) 0.027(4) 0.022(5) 0.001(4) -0.002(4) 0.004(4)
C7 0.020(5) 0.008(5) 0.032(7) 0.004(5) 0.004(5) 0.003(4)
C6 0.080(10) 0.019(6) 0.006(6) -0.001(5) -0.002(7) 0.003(6)

loop_
_atom_type_symbol
_atom_type_description
_atom_type_scat_dispersion_real
_atom_type_scat_dispersion_imag
_atom_type_scat_source
C C 0.0033 0.0016 'International Tables Vol C Tables 4.2.6.8 and 6.1.1.4'
H H 0.0000 0.0000 'International Tables Vol C Tables 4.2.6.8 and 6.1.1.4'
N N 0.0061 0.0033 'International Tables Vol C Tables 4.2.6.8 and 6.1.1.4'
O O 0.0106 0.0060 'International Tables Vol C Tables 4.2.6.8 and 6.1.1.4'
F F 0.0171 0.0103 'International Tables Vol C Tables 4.2.6.8 and 6.1.1.4'
Re Re -1.0185 7.2310 'International Tables Vol C Tables 4.2.6.8 and 6.1.1.4'

loop_
_geom_angle_atom_site_label_1
_geom_angle_atom_site_label_2
_geom_angle_atom_site_label_3
_geom_angle
_geom_angle_site_symmetry_1
_geom_angle_site_symmetry_3
_geom_angle_publ_flag
O2 Re1 O1 109.1(3) . . ?
O2 Re1 O3 109.4(4) . . ?
O1 Re1 O3 109.3(4) . . ?
O2 Re1 O4 109.0(3) . . ?
O1 Re1 O4 110.2(4) . . ?
O3 Re1 O4 109.8(4) . . ?
F1 C1 C4 111.7(10) . . ?
F1 C1 C2 107.3(9) . . ?
C4 C1 C2 109.4(10) . . ?
F1 C1 C6 111.3(8) . . ?
C4 C1 C6 109.7(11) . . ?
C2 C1 C6 107.2(10) . . ?
C5 N1 C7 110.4(9) . . ?
C5 N1 C3 112.3(9) . . ?
C7 N1 C3 108.3(9) . . ?
C2 C3 N1 108.7(9) . . ?
C3 C2 C1 109.2(10) . . ?
N1 C5 C4 109.3(9) . . ?
C1 C4 C5 110.0(10) . . ?
N1 C7 C6 109.1(11) . . ?
C7 C6 C1 109.5(11) . . ?

loop_
_geom_bond_atom_site_label_1
_geom_bond_atom_site_label_2
_geom_bond_distance
_geom_bond_site_symmetry_2
_geom_bond_publ_flag
Re1 O2 1.710(7) . ?
Re1 O1 1.729(8) . ?
Re1 O3 1.736(7) . ?
Re1 O4 1.738(8) . ?
F1 C1 1.395(14) . ?
C1 C4 1.459(17) . ?
C1 C2 1.541(16) . ?
C1 C6 1.569(16) . ?
N1 C5 1.451(14) . ?
N1 C7 1.489(14) . ?
N1 C3 1.539(14) . ?
C3 C2 1.522(18) . ?
C5 C4 1.545(18) . ?
C7 C6 1.511(13) . ?

loop_
_geom_hbond_atom_site_label_D
_geom_hbond_atom_site_label_H
_geom_hbond_atom_site_label_A
_geom_hbond_distance_DH
_geom_hbond_distance_HA
_geom_hbond_distance_DA
_geom_hbond_angle_DHA
_geom_hbond_site_symmetry_A
N1 H1 O2 1.00 2.02 2.844(13) 138.7 1_464
N1 H1 O3 1.00 2.22 2.897(12) 123.7 1_454
C3 H3A F1 0.99 2.52 3.374(13) 144.6 2_464
C3 H3B O4 0.99 2.48 3.237(13) 133.0 2_354
C5 H5A F1 0.99 2.51 3.372(12) 145.4 2_564
C5 H5B O1 0.99 2.52 3.263(13) 132.1 2_454
C7 H7A O4 0.99 2.29 3.208(13) 154.6 2_364
C7 H7B O1 0.99 2.26 3.184(13) 154.6 2_464

loop_
_geom_torsion_atom_site_label_1
_geom_torsion_atom_site_label_2
_geom_torsion_atom_site_label_3
_geom_torsion_atom_site_label_4
_geom_torsion
_geom_torsion_site_symmetry_1
_geom_torsion_site_symmetry_2
_geom_torsion_site_symmetry_3
_geom_torsion_site_symmetry_4
_geom_torsion_publ_flag
C5 N1 C3 C2 57.1(13) . . . . ?
C7 N1 C3 C2 -65.1(12) . . . . ?
N1 C3 C2 C1 2.8(13) . . . . ?
F1 C1 C2 C3 177.4(9) . . . . ?
C4 C1 C2 C3 -61.2(13) . . . . ?
C6 C1 C2 C3 57.7(13) . . . . ?
C7 N1 C5 C4 63.0(12) . . . . ?
C3 N1 C5 C4 -58.1(13) . . . . ?
F1 C1 C4 C5 179.7(8) . . . . ?
C2 C1 C4 C5 61.1(13) . . . . ?
C6 C1 C4 C5 -56.3(13) . . . . ?
N1 C5 C4 C1 -1.9(14) . . . . ?
C5 N1 C7 C6 -61.5(11) . . . . ?
C3 N1 C7 C6 61.9(10) . . . . ?
N1 C7 C6 C1 1.1(11) . . . . ?
F1 C1 C6 C7 -178.5(8) . . . . ?
C4 C1 C6 C7 57.4(13) . . . . ?
C2 C1 C6 C7 -61.4(12) . . . . ?
